data_9011383
loop_
_publ_author_name
'Ohashi, H.'
'Osawa, T.'
'Sato, A.'

_publ_section_title
;
 Low-density form of NaGaSi2O6
 Note: anisoU's from ICSD
;
_journal_name_full 'Acta Crystallographica, Section C'
_journal_page_first 2476
_journal_page_last 2477
_journal_paper_doi 10.1107/S010827019500775X
_journal_volume 51
_journal_year 1995
_chemical_formula_structural NaGaSi2O6
_chemical_formula_sum 'Ga Na O6 Si2'
_space_group_IT_number 15
_symmetry_space_group_name_Hall '-C 2yc'
_symmetry_space_group_name_H-M 'C 1 2/c 1'
_cell_angle_alpha 90
_cell_angle_beta 107.637
_cell_angle_gamma 90
_cell_length_a 9.5573
_cell_length_b 8.7019
_cell_length_c 5.2705
_cell_formula_units_Z 4
_cell_volume 417.726
_exptl_crystal_density_diffrn 3.894
_cod_original_formula_sum 'Na Ga Si2 O6'
_cod_database_code 9011383

loop_
_symmetry_equiv_pos_as_xyz
x,y,z
1/2+x,1/2+y,z
x,-y,1/2+z
1/2+x,1/2-y,1/2+z
-x,y,1/2-z
1/2-x,1/2+y,1/2-z
-x,-y,-z
1/2-x,1/2-y,-z

loop_
_atom_site_aniso_label
_atom_site_aniso_U_11
_atom_site_aniso_U_22
_atom_site_aniso_U_33
_atom_site_aniso_U_12
_atom_site_aniso_U_13
_atom_site_aniso_U_23
Na 0.01570 0.00890 0.00950 0.00000 -0.00120 0.00000
Ga 0.00440 0.00490 0.00450 0.00000 0.00079 0.00000
Si 0.00370 0.00450 0.00440 -0.00020 0.00090 0.00000
O1 0.00420 0.00680 0.00510 -0.00050 0.00020 0.00070
O2 0.00840 0.00640 0.00850 -0.00210 0.00340 -0.00030
O3 0.00460 0.00890 0.00630 0.00010 0.00080 -0.00180

loop_
_atom_site_label
_atom_site_fract_x
_atom_site_fract_y
_atom_site_fract_z
_atom_site_U_iso_or_equiv
Na 0.00000 0.30050 0.25000 0.01250
Ga 0.00000 0.90189 0.25000 0.00471
Si 0.29116 0.09116 0.23220 0.00430
O1 0.11200 0.07790 0.13340 0.00570
O2 0.35870 0.25880 0.30180 0.00760
O3 0.35270 0.00970 0.00760 0.00680

_cod_duplicate_entry 2004306
